data_4517835
loop_
_publ_author_name
'Zhao, Xue'
'Yang, Ziqiong'
'Kuklin, Artem V.'
'Baryshnikov, Glib V.'
'Agren, Hans'
'Liu, Wenjing'
'Zhang, Haibo'
'Zhou, Xiaohai'

_publ_section_title
;
 BCN Encapsulated Nano-nickel Synergistically Promotes Ambient
 Electrochemical Dinitrogen Reduction.
;
_journal_name_full 'ACS applied materials &amp; interfaces'
_journal_paper_doi 10.1021/acsami.0c06649
_journal_year 2020
_chemical_formula_moiety 'B12 H12, C16 H24 N8 Ni, 2(C4 H6 N2), H2 O'
_chemical_formula_sum 'C24 H50 B12 N12 Ni O'
_chemical_formula_weight 711.19
_space_group_crystal_system orthorhombic
_space_group_IT_number 19
_space_group_name_Hall 'P 2ac 2ab'
_space_group_name_H-M_alt 'P 21 21 21'
_atom_sites_solution_hydrogens mixed
_audit_creation_date 2019-04-25
_audit_creation_method
;
Olex2 1.2
(compiled 2018.05.29 svn.r3508 for OlexSys, GUI svn.r5506)
;
_cell_angle_alpha 90
_cell_angle_beta 90
_cell_angle_gamma 90
_cell_formula_units_Z 4
_cell_length_a 12.0312(2)
_cell_length_b 17.5337(2)
_cell_length_c 17.5386(2)
_cell_measurement_reflns_used 9388
_cell_measurement_temperature 150.01(10)
_cell_measurement_theta_max 73.5100
_cell_measurement_theta_min 3.5500
_cell_volume 3699.79(9)
_computing_cell_refinement 'CrysAlisPro 1.171.38.30e (Agilent, 2015)'
_computing_data_collection 'CrysAlisPro 1.171.38.30e (Agilent, 2015)'
_computing_data_reduction 'CrysAlisPro 1.171.38.30e (Agilent, 2015)'
_computing_molecular_graphics 'Olex2 (Dolomanov et al., 2009)'
_computing_publication_material 'Olex2 (Dolomanov et al., 2009)'
_computing_structure_refinement 'ShelXL (Sheldrick, 2015)'
_diffrn_ambient_environment N~2~
_diffrn_ambient_temperature 150.01(10)
_diffrn_detector 'CCD plate'
_diffrn_detector_area_resol_mean 10.6525
_diffrn_detector_type Atlas
_diffrn_measured_fraction_theta_full 1.000
_diffrn_measured_fraction_theta_max 1.000
_diffrn_measurement_details
;
List of Runs (angles in degrees, time in seconds):

  # Type    Start    End  Width  t~exp~   \w     \q     \k     \f   Frames
--------------------------------------------------------------------------
  1  \w    -61.00  33.00   1.00    1.00    --  -39.95  57.00 120.00   94
  2  \w   -109.00 -13.00   1.00    1.00    --  -39.95 -57.00 -30.00   96
  3  \w    -64.00  34.00   1.00    1.00    --  -39.95  38.00 -90.00   98
  4  \w     44.00  96.00   1.00    1.00    --   39.95-125.00 -60.00   52
  5  \w    101.00 177.00   1.00    2.82    --  105.48  30.00-180.00   76
  6  \w     53.00 118.00   1.00    2.82    --  105.48-125.00-150.00   65
  7  \w     32.00 118.00   1.00    2.82    --  105.48-125.00  60.00   86
  8  \w    144.00 177.00   1.00    2.82    --  105.48  61.00 -30.00   33
  9  \w     74.00 161.00   1.00    2.82    --  105.48  77.00  30.00   87
 10  \w     79.00 174.00   1.00    2.82    --  105.48  77.00 -90.00   95
 11  \w     79.00 127.00   1.00    2.82    --  105.48  61.00 -30.00   48
 12  \w     94.00 178.00   1.00    2.82    --  105.48 125.00-150.00   84
 13  \w     30.00 132.00   1.00    2.82    --  105.48 -77.00-150.00  102
;
_diffrn_measurement_device 'four-circle diffractometer'
_diffrn_measurement_device_type 'SuperNova, Dual, Cu at zero, Atlas'
_diffrn_measurement_method '\w scans'
_diffrn_orient_matrix_type 'CrysAlisPro convention (1999,Acta A55,543-557)'
_diffrn_orient_matrix_UB_11 -0.0485961000
_diffrn_orient_matrix_UB_12 -0.0727953000
_diffrn_orient_matrix_UB_13 -0.0109058000
_diffrn_orient_matrix_UB_21 0.0708549000
_diffrn_orient_matrix_UB_22 -0.0490430000
_diffrn_orient_matrix_UB_23 0.0250511000
_diffrn_orient_matrix_UB_31 -0.0184108000
_diffrn_orient_matrix_UB_32 0.0034674000
_diffrn_orient_matrix_UB_33 0.1250831000
_diffrn_radiation_monochromator mirror
_diffrn_radiation_probe x-ray
_diffrn_radiation_type CuK\a
_diffrn_radiation_wavelength 1.54184
_diffrn_reflns_av_R_equivalents 0.0378
_diffrn_reflns_av_unetI/netI 0.0318
_diffrn_reflns_Laue_measured_fraction_full 1.000
_diffrn_reflns_Laue_measured_fraction_max 1.000
_diffrn_reflns_limit_h_max 14
_diffrn_reflns_limit_h_min -11
_diffrn_reflns_limit_k_max 19
_diffrn_reflns_limit_k_min -20
_diffrn_reflns_limit_l_max 20
_diffrn_reflns_limit_l_min -20
_diffrn_reflns_number 21263
_diffrn_reflns_point_group_measured_fraction_full 1.000
_diffrn_reflns_point_group_measured_fraction_max 1.000
_diffrn_reflns_theta_full 65.889
_diffrn_reflns_theta_max 65.889
_diffrn_reflns_theta_min 3.564
_diffrn_source 'micro-focus sealed X-ray tube'
_diffrn_source_type 'SuperNova (Cu) X-ray Source'
_exptl_absorpt_coefficient_mu 1.063
_exptl_absorpt_correction_T_max 1.00000
_exptl_absorpt_correction_T_min 0.88310
_exptl_absorpt_correction_type multi-scan
_exptl_absorpt_process_details
;
CrysAlisPro 1.171.38.30e (Agilent, 2015)
Empirical absorption correction using spherical harmonics,
 implemented in SCALE3 ABSPACK scaling algorithm.
;
_exptl_crystal_density_diffrn 1.277
_exptl_crystal_description block
_exptl_crystal_F_000 1496
_exptl_crystal_size_max 0.18
_exptl_crystal_size_mid 0.17
_exptl_crystal_size_min 0.16
_refine_diff_density_max 1.979
_refine_diff_density_min -0.346
_refine_diff_density_rms 0.131
_refine_ls_abs_structure_details
;
 Flack x determined using 2667 quotients [(I+)-(I-)]/[(I+)+(I-)]
 (Parsons, Flack and Wagner, Acta Cryst. B69 (2013) 249-259).
;
_refine_ls_abs_structure_Flack 0.003(12)
_refine_ls_extinction_method none
_refine_ls_goodness_of_fit_ref 1.078
_refine_ls_hydrogen_treatment constr
_refine_ls_matrix_type full
_refine_ls_number_parameters 523
_refine_ls_number_reflns 6436
_refine_ls_number_restraints 545
_refine_ls_restrained_S_all 1.095
_refine_ls_R_factor_all 0.0737
_refine_ls_R_factor_gt 0.0726
_refine_ls_shift/su_max 0.000
_refine_ls_shift/su_mean 0.000
_refine_ls_structure_factor_coef Fsqd
_refine_ls_weighting_details 'w=1/[\s^2^(Fo^2^)+(0.1566P)^2^+0.2552P] where P=(Fo^2^+2Fc^2^)/3'
_refine_ls_weighting_scheme calc
_refine_ls_wR_factor_gt 0.1847
_refine_ls_wR_factor_ref 0.1873
_reflns_Friedel_coverage 0.785
_reflns_Friedel_fraction_full 1.000
_reflns_Friedel_fraction_max 1.000
_reflns_number_gt 6312
_reflns_number_total 6436
_reflns_threshold_expression 'I > 2\s(I)'
_cod_data_source_file am0c06649_si_002.cif
_cod_data_source_block ni
_cod_database_code 4517835
_shelx_shelxl_version_number 2014/7
_chemical_oxdiff_usercomment P20
_shelx_space_group_comment
;
The symmetry employed for this shelxl refinement is uniquely defined
by the following loop, which should always be used as a source of
symmetry information in preference to the above space-group names.
They are only intended as comments.
;
_shelx_estimated_absorpt_t_max 0.848
_shelx_estimated_absorpt_t_min 0.832
_reflns_odcompleteness_completeness 99.88
_reflns_odcompleteness_iscentric 1
_reflns_odcompleteness_theta 66.97
_olex2_refinement_description
;
1. Twinned data refinement
 Scales: 0.487(3)
 0.513(3)
2. Fixed Uiso
 At 1.2 times of:
  All B(H) groups, All C(H) groups, All N(H) groups
 At 1.5 times of:
  All C(H,H,H) groups, All O(H,H) groups
3. Restrained distances
 C11-C12
 1.5 with sigma of 0.02
 C27-C28
 1.5 with sigma of 0.02
 C28-C27
 1.6 with sigma of 0.02
 C7-N3
 1.4 with sigma of 0.02
 H14A-H1WB_$1
 2.2 with sigma of 0.02
4. Uiso/Uaniso restraints and constraints
N8 \\sim C16 \\sim C13 \\sim C14 \\sim C15 \\sim C9 \\sim C10 \\sim N6 \\sim
C11 \\sim C12: within 2A with sigma of 0.04 and sigma for terminal atoms of 0.08
C16 \\sim C15 \\sim C10 \\sim N6 \\sim C11: within 2A with sigma of 0.04 and
sigma for terminal atoms of 0.08
N3 \\sim C7 \\sim N4 \\sim C5 \\sim C8 \\sim C6: within 2A with sigma of 0.04
and sigma for terminal atoms of 0.08
All non-hydrogen atoms restrained to be isotropic: with sigma of 0.01 and sigma
for terminal atoms of 0.02
Uanis(C24) \\sim Ueq: with sigma of 0.001 and sigma for terminal atoms of 0.002
Uanis(Ni1A) \\sim Ueq: with sigma of 0.001 and sigma for terminal atoms of 0.002
Uanis(C12) \\sim Ueq, Uanis(C22) \\sim Ueq, Uanis(C23) \\sim Ueq: with sigma of
0.001 and sigma for terminal atoms of 0.002
Uanis(C11) \\sim Ueq: with sigma of 0.001 and sigma for terminal atoms of 0.002
Uanis(C19) \\sim Ueq: with sigma of 0.001 and sigma for terminal atoms of 0.002
Uanis(N12) \\sim Ueq, Uanis(N9) \\sim Ueq: with sigma of 0.001 and sigma for
terminal atoms of 0.002
Uanis(N6) \\sim Ueq, Uanis(N7) \\sim Ueq: with sigma of 0.001 and sigma for
terminal atoms of 0.002
Uanis(N5) \\sim Ueq, Uanis(C16) \\sim Ueq: with sigma of 0.001 and sigma for
terminal atoms of 0.002
Uanis(C20) \\sim Ueq: with sigma of 0.001 and sigma for terminal atoms of 0.002
Uanis(Ni1) = Uanis(Ni1A)
Uanis(N11) = Uanis(N10)
5. Others
 Sof(C19)=Sof(N12)=Sof(C17)=Sof(H17)=Sof(C18)=Sof(H18)=Sof(N11)=Sof(H11)=
 Sof(C20)=Sof(H20A)=Sof(H20B)=Sof(H20C)=1-FVAR(1)
 Sof(N9)=Sof(C22)=Sof(H22)=Sof(C21)=Sof(H21)=Sof(N10)=Sof(H10)=Sof(C23)=
 Sof(C24)=Sof(H24A)=Sof(H24B)=Sof(H24C)=FVAR(1)
 Sof(C9)=Sof(H9)=Sof(C10)=Sof(H10A)=Sof(N6)=Sof(H6A)=Sof(C11)=Sof(N5)=Sof(C12)=
 Sof(H12A)=Sof(H12B)=Sof(H12C)=1-FVAR(2)
 Sof(N8)=Sof(C16)=Sof(N7)=Sof(H7)=Sof(C13)=Sof(H13)=Sof(C14)=Sof(H14)=Sof(C15)=
 Sof(H15A)=Sof(H15B)=Sof(H15C)=FVAR(2)
 Sof(Ni1A)=1-FVAR(3)
 Sof(Ni1)=FVAR(3)
6.a Riding coordinates:
 N7(H7), N10(H10), O1W(H1WA,H1WB), N11(H11), N6(H6A)
6.b Aromatic/amide H refined with riding coordinates:
 C13(H13), C14(H14), N3(H3), C22(H22), C21(H21), N14(H14A), C25(H25), C26(H26),
  C1(H1), C2(H2), C5(H5), C30(H30), N16(H16), C6(H6), N2(H2A), C29(H29),
 C17(H17), C18(H18), C9(H9), C10(H10A)
6.c Fitted pentagon refined as free rotating group:
 N8(C16,N7,C13,C14), N9(C22,C21,N10,C23), N14(C25,C26,N13,C27), C19(N12,C17,
 C18,N11), C9(C10,N6,C11,N5)
6.d Idealised Me refined as rotating group:
 C4(H4A,H4B,H4C), C24(H24A,H24B,H24C), C15(H15A,H15B,H15C), C28(H28A,H28B,
 H28C), C8(H8A,H8B,H8C), C32(H32A,H32B,H32C), C20(H20A,H20B,H20C), C12(H12A,
 H12B,H12C)
6.e Boron cage BH refined with riding coordinates:
 B4(H4), B7(H7A), B3(H3A), B1(H1A), B12(H12), B6(H6B), B10(H10B), B5(H5A),
 B9(H9A), B11(H11A), B2(H2B), B8(H8)
;
_olex2_submission_special_instructions 'No special instructions were received'
_oxdiff_exptl_absorpt_empirical_details
;
Empirical correction (ABSPACK) includes:
- Absorption correction using spherical harmonics
- Frame scaling
;
_oxdiff_exptl_absorpt_empirical_full_max 1.232
_oxdiff_exptl_absorpt_empirical_full_min 0.714

loop_
_space_group_symop_operation_xyz
'x, y, z'
'-x+1/2, -y, z+1/2'
'x+1/2, -y+1/2, -z'
'-x, y+1/2, -z+1/2'

loop_
_atom_site_label
_atom_site_type_symbol
_atom_site_fract_x
_atom_site_fract_y
_atom_site_fract_z
_atom_site_U_iso_or_equiv
_atom_site_adp_type
_atom_site_occupancy
_atom_site_site_symmetry_order
_atom_site_calc_flag
_atom_site_refinement_flags_posn
_atom_site_refinement_flags_adp
_atom_site_refinement_flags_occupancy
_atom_site_disorder_assembly
_atom_site_disorder_group
B4 B 0.4330(6) 1.0137(5) 0.0679(4) 0.0194(16) Uani 1 1 d . . . . .
H4 H 0.3887 1.0221 0.1221 0.023 Uiso 1 1 calc R . . . .
B7 B 0.5637(6) 0.9663(5) 0.0652(5) 0.0212(16) Uani 1 1 d . . . . .
H7A H 0.6031 0.9442 0.1173 0.025 Uiso 1 1 calc R . . . .
B3 B 0.4441(6) 0.9212(5) 0.0236(6) 0.0258(19) Uani 1 1 d . . . . .
H3A H 0.4058 0.8698 0.0482 0.031 Uiso 1 1 calc R . . . .
B1 B 0.3618(5) 0.9947(4) -0.0191(5) 0.0219(15) Uani 1 1 d . . . . .
H1A H 0.2706 0.9910 -0.0216 0.026 Uiso 1 1 calc R . . . .
B12 B 0.6422(5) 1.0073(5) -0.0103(4) 0.0210(13) Uani 1 1 d . . . . .
H12 H 0.7333 1.0119 -0.0077 0.025 Uiso 1 1 calc R . . . .
B6 B 0.4378(7) 1.0334(6) -0.0936(5) 0.0284(19) Uani 1 1 d . . . . .
H6B H 0.3963 1.0549 -0.1452 0.034 Uiso 1 1 calc R . . . .
B10 B 0.5600(7) 1.0791(4) -0.0526(5) 0.0229(17) Uani 1 1 d . . . . .
H10B H 0.5980 1.1304 -0.0776 0.027 Uiso 1 1 calc R . . . .
B5 B 0.4283(6) 1.0826(4) -0.0050(4) 0.0185(16) Uani 1 1 d . . . . .
H5A H 0.3807 1.1358 0.0011 0.022 Uiso 1 1 calc R . . . .
B9 B 0.5712(7) 0.9868(6) -0.0973(5) 0.0287(18) Uani 1 1 d . . . . .
H9A H 0.6161 0.9785 -0.1514 0.034 Uiso 1 1 calc R . . . .
B11 B 0.5547(7) 1.0660(5) 0.0450(6) 0.027(2) Uani 1 1 d . . . . .
H11A H 0.5894 1.1091 0.0838 0.033 Uiso 1 1 calc R . . . .
B2 B 0.4505(7) 0.9348(5) -0.0762(6) 0.032(2) Uani 1 1 d . . . . .
H2B H 0.4177 0.8923 -0.1165 0.038 Uiso 1 1 calc R . . . .
N8 N 0.4726(5) 0.5955(3) 0.0065(5) 0.032(2) Uani 0.711(14) 1 d . U P A 1
C16 C 0.5344(5) 0.6567(4) -0.0255(4) 0.030(2) Uani 0.711(14) 1 d G U P A 1
N7 N 0.4761(5) 0.7254(3) -0.0105(5) 0.033(2) Uani 0.711(14) 1 d G U P A 1
H7 H 0.4653 0.7537 -0.0499 0.039 Uiso 0.711(14) 1 d R . P A 1
C13 C 0.3781(5) 0.7068(4) 0.0307(5) 0.037(3) Uani 0.711(14) 1 d G U P A 1
H13 H 0.3248 0.7411 0.0478 0.044 Uiso 0.711(14) 1 calc R . P A 1
C14 C 0.3760(5) 0.6265(4) 0.0412(5) 0.040(3) Uani 0.711(14) 1 d G U P A 1
H14 H 0.3210 0.5990 0.0663 0.049 Uiso 0.711(14) 1 calc R . P A 1
N3 N 0.5206(7) 0.4746(5) -0.2190(3) 0.0380(16) Uani 1 1 d D U . A 1
H3 H 0.4923 0.4788 -0.2638 0.046 Uiso 1 1 calc R . . A 1
N9 N 0.4742(8) 0.4881(6) 0.1123(4) 0.012(3) Uani 0.420(12) 1 d . U P A 1
C22 C 0.3827(8) 0.4449(7) 0.1397(7) 0.031(5) Uani 0.420(12) 1 d G U P A 1
H22 H 0.3297 0.4204 0.1099 0.037 Uiso 0.420(12) 1 calc R . P A 1
C21 C 0.3864(10) 0.4457(8) 0.2206(7) 0.029(4) Uani 0.420(12) 1 d G . P A 1
H21 H 0.3362 0.4218 0.2531 0.034 Uiso 0.420(12) 1 calc R . P A 1
N10 N 0.4802(12) 0.4894(9) 0.2432(4) 0.037(2) Uani 0.420(12) 1 d G . P A 1
H10 H 0.5230 0.4671 0.2755 0.044 Uiso 0.420(12) 1 d R . P A 1
C23 C 0.5345(8) 0.5156(7) 0.1763(6) 0.026(4) Uani 0.420(12) 1 d G U P A 1
C3 C 0.4979(7) 0.3281(5) -0.0042(4) 0.0348(17) Uani 1 1 d . . . . .
C7 C 0.4756(7) 0.4982(5) -0.1550(4) 0.0325(16) Uani 1 1 d D U . A 1
N4 N 0.5387(5) 0.4798(4) -0.0963(4) 0.0298(14) Uani 1 1 d . U . A 1
N1 N 0.5486(5) 0.3887(4) 0.0232(4) 0.0308(15) Uani 1 1 d . . . . .
N15 N 0.1850(5) 0.7572(4) 0.2438(4) 0.0374(17) Uani 1 1 d . . . . .
N14 N 0.7802(4) 0.7564(5) 0.2699(5) 0.075(3) Uani 1 1 d . . . . .
H14A H 0.8486 0.7679 0.2614 0.090 Uiso 1 1 calc DR . . . .
C25 C 0.7343(7) 0.7343(6) 0.3412(4) 0.072(4) Uani 1 1 d G . . . .
H25 H 0.7729 0.7298 0.3869 0.086 Uiso 1 1 calc R . . . .
C26 C 0.6191(7) 0.7204(6) 0.3304(4) 0.090(4) Uani 1 1 d G . . . .
H26 H 0.5690 0.7052 0.3678 0.108 Uiso 1 1 calc R . . . .
N13 N 0.5938(5) 0.7339(5) 0.2524(5) 0.067(3) Uani 1 1 d G . . . .
C27 C 0.6934(6) 0.7561(5) 0.2151(4) 0.063(3) Uani 1 1 d DG . . . .
C31 C 0.2853(10) 0.7791(6) 0.2369(6) 0.049(2) Uani 1 1 d . . . . .
C1 C 0.6367(6) 0.3580(5) 0.0676(5) 0.0313(18) Uani 1 1 d . . . . .
H1 H 0.6887 0.3865 0.0946 0.038 Uiso 1 1 calc R . . . .
C4 C 0.3940(9) 0.3278(7) -0.0540(7) 0.066(3) Uani 1 1 d . . . . .
H4A H 0.3675 0.3791 -0.0601 0.099 Uiso 1 1 calc GR . . . .
H4B H 0.3375 0.2974 -0.0302 0.099 Uiso 1 1 calc GR . . . .
H4C H 0.4116 0.3068 -0.1031 0.099 Uiso 1 1 calc GR . . . .
C24 C 0.6288(18) 0.5593(14) 0.1687(14) 0.029(5) Uani 0.420(12) 1 d . U P A 1
H24A H 0.6929 0.5267 0.1668 0.043 Uiso 0.420(12) 1 calc GR . P A 1
H24B H 0.6350 0.5932 0.2115 0.043 Uiso 0.420(12) 1 calc GR . P A 1
H24C H 0.6244 0.5886 0.1225 0.043 Uiso 0.420(12) 1 calc GR . P A 1
C2 C 0.6335(7) 0.2844(5) 0.0647(6) 0.042(2) Uani 1 1 d . . . . .
H2 H 0.6816 0.2511 0.0894 0.050 Uiso 1 1 calc R . . . .
C15 C 0.6309(13) 0.6510(9) -0.0625(10) 0.044(4) Uani 0.711(14) 1 d . U P A 1
H15A H 0.6910 0.6520 -0.0265 0.065 Uiso 0.711(14) 1 calc GR . P A 1
H15B H 0.6384 0.6930 -0.0972 0.065 Uiso 0.711(14) 1 calc GR . P A 1
H15C H 0.6329 0.6039 -0.0904 0.065 Uiso 0.711(14) 1 calc GR . P A 1
C5 C 0.6335(6) 0.4470(6) -0.1269(5) 0.039(2) Uani 1 1 d . U . A 1
H5 H 0.6951 0.4312 -0.0991 0.047 Uiso 1 1 calc R . . A 1
C30 C 0.2967(9) 0.6545(6) 0.2448(8) 0.056(3) Uani 1 1 d . . . . .
H30 H 0.3252 0.6055 0.2498 0.067 Uiso 1 1 calc R . . . .
B8 B 0.5747(5) 0.9175(4) -0.0230(6) 0.0218(17) Uani 1 1 d . . . . .
H8 H 0.6220 0.8640 -0.0279 0.026 Uiso 1 1 calc R . . . .
N16 N 0.3559(7) 0.7222(6) 0.2384(6) 0.063(2) Uani 1 1 d . . . . .
H16 H 0.4270 0.7262 0.2358 0.076 Uiso 1 1 calc R . . . .
C28 C 0.7125(14) 0.7725(7) 0.1392(7) 0.079(4) Uani 1 1 d D . . . .
H28A H 0.7584 0.8171 0.1353 0.119 Uiso 1 1 calc GR . . . .
H28B H 0.6429 0.7816 0.1140 0.119 Uiso 1 1 calc GR . . . .
H28C H 0.7494 0.7301 0.1155 0.119 Uiso 1 1 calc GR . . . .
C8 C 0.3651(7) 0.5343(6) -0.1484(6) 0.046(2) Uani 1 1 d . U . A 1
H8A H 0.3481 0.5608 -0.1948 0.068 Uiso 1 1 calc GR . . A 1
H8B H 0.3655 0.5698 -0.1067 0.068 Uiso 1 1 calc GR . . A 1
H8C H 0.3100 0.4958 -0.1394 0.068 Uiso 1 1 calc GR . . A 1
C6 C 0.6229(9) 0.4415(8) -0.2011(6) 0.054(3) Uani 1 1 d . U . A 1
H6 H 0.6734 0.4200 -0.2350 0.065 Uiso 1 1 calc R . . A 1
C32 C 0.3242(12) 0.8586(7) 0.2324(7) 0.073(4) Uani 1 1 d . . . . .
H32A H 0.3587 0.8672 0.1839 0.109 Uiso 1 1 calc GR . . . .
H32B H 0.3771 0.8679 0.2723 0.109 Uiso 1 1 calc GR . . . .
H32C H 0.2621 0.8925 0.2382 0.109 Uiso 1 1 calc GR . . . .
N2 N 0.5441(6) 0.2638(3) 0.0172(6) 0.0460(19) Uani 1 1 d . . . . .
H2A H 0.5238 0.2184 0.0049 0.055 Uiso 1 1 calc R . . . .
C29 C 0.1886(9) 0.6756(7) 0.2423(8) 0.067(3) Uani 1 1 d . . . . .
H29 H 0.1277 0.6430 0.2400 0.081 Uiso 1 1 calc R . . . .
Ni1 Ni 0.5226(4) 0.49180(17) 0.01011(14) 0.0168(6) Uani 0.727(12) 1 d . . P A 1
O1W O 0.4827(6) 0.6759(5) -0.2631(5) 0.071(2) Uani 1 1 d . . . . .
H1WA H 0.5341 0.6961 -0.2895 0.107 Uiso 1 1 d R . . . .
H1WB H 0.5022 0.6835 -0.2171 0.107 Uiso 1 1 d DR . . . .
C19 C 0.4610(7) 0.4785(5) 0.1696(5) 0.026(3) Uani 0.580(12) 1 d . U P A 2
N12 N 0.5284(7) 0.5121(5) 0.1122(4) 0.025(2) Uani 0.580(12) 1 d G U P A 2
C17 C 0.6034(8) 0.5631(6) 0.1483(6) 0.045(5) Uani 0.580(12) 1 d G . P A 2
H17 H 0.6570 0.5927 0.1240 0.054 Uiso 0.580(12) 1 calc R . P A 2
C18 C 0.5824(10) 0.5611(6) 0.2279(5) 0.049(4) Uani 0.580(12) 1 d G . P A 2
H18 H 0.6198 0.5891 0.2650 0.058 Uiso 0.580(12) 1 calc R . P A 2
N11 N 0.4944(9) 0.5088(6) 0.2411(4) 0.037(2) Uani 0.580(12) 1 d G . P A 2
H11 H 0.5081 0.4750 0.2755 0.044 Uiso 0.580(12) 1 d R . P A 2
C20 C 0.3682(11) 0.4270(8) 0.1619(9) 0.028(3) Uani 0.580(12) 1 d . U P A 2
H20A H 0.3271 0.4395 0.1167 0.042 Uiso 0.580(12) 1 calc GR . P A 2
H20B H 0.3207 0.4316 0.2056 0.042 Uiso 0.580(12) 1 calc GR . P A 2
H20C H 0.3951 0.3755 0.1582 0.042 Uiso 0.580(12) 1 calc GR . P A 2
C9 C 0.6216(15) 0.6285(10) -0.0640(12) 0.054(12) Uani 0.289(14) 1 d . U P A 2
H9 H 0.6788 0.6022 -0.0882 0.065 Uiso 0.289(14) 1 calc R . P A 2
C10 C 0.5981(15) 0.7075(9) -0.0717(10) 0.030(6) Uani 0.289(14) 1 d G U P A 2
H10A H 0.6372 0.7421 -0.1016 0.036 Uiso 0.289(14) 1 calc R . P A 2
N6 N 0.5045(13) 0.7245(6) -0.0254(9) 0.013(4) Uani 0.289(14) 1 d G U P A 2
H6A H 0.5135 0.7626 0.0050 0.016 Uiso 0.289(14) 1 d R . P A 2
C11 C 0.4700(11) 0.6560(8) 0.0108(8) 0.020(5) Uani 0.289(14) 1 d DG U P A 2
N5 N 0.5424(13) 0.5967(6) -0.0131(10) 0.017(4) Uani 0.289(14) 1 d G U P A 2
C12 C 0.379(2) 0.652(2) 0.0632(18) 0.036(8) Uani 0.289(14) 1 d D U P A 2
H12A H 0.3714 0.7001 0.0892 0.054 Uiso 0.289(14) 1 calc GR . P A 2
H12B H 0.3921 0.6125 0.0998 0.054 Uiso 0.289(14) 1 calc GR . P A 2
H12C H 0.3115 0.6413 0.0358 0.054 Uiso 0.289(14) 1 calc GR . P A 2
Ni1A Ni 0.4884(9) 0.4994(4) 0.0080(4) 0.0168(6) Uani 0.273(12) 1 d . U P A 2

loop_
_atom_site_aniso_label
_atom_site_aniso_U_11
_atom_site_aniso_U_22
_atom_site_aniso_U_33
_atom_site_aniso_U_23
_atom_site_aniso_U_13
_atom_site_aniso_U_12
B4 0.018(3) 0.036(4) 0.004(3) 0.001(3) -0.003(2) 0.006(3)
B7 0.027(3) 0.030(4) 0.008(3) 0.006(3) 0.002(3) 0.007(3)
B3 0.018(3) 0.016(4) 0.043(5) 0.016(3) 0.007(3) 0.003(2)
B1 0.013(2) 0.019(3) 0.033(4) 0.001(3) -0.003(3) 0.000(3)
B12 0.023(3) 0.024(4) 0.017(3) 0.003(3) 0.002(2) 0.000(3)
B6 0.023(3) 0.041(5) 0.021(4) 0.002(3) -0.009(3) -0.003(3)
B10 0.027(4) 0.013(3) 0.028(4) 0.004(3) 0.001(3) 0.003(3)
B5 0.014(3) 0.021(4) 0.021(4) -0.001(3) 0.000(3) 0.002(2)
B9 0.023(3) 0.038(5) 0.025(4) 0.001(4) 0.006(3) 0.000(3)
B11 0.020(4) 0.026(4) 0.035(5) -0.012(3) -0.009(3) 0.008(3)
B2 0.026(4) 0.033(4) 0.036(5) -0.020(4) -0.009(3) 0.007(3)
N8 0.029(4) 0.021(4) 0.046(5) 0.001(4) -0.017(4) -0.008(3)
C16 0.030(3) 0.029(3) 0.030(3) 0.0011(14) -0.0007(14) -0.0023(14)
N7 0.033(3) 0.031(3) 0.035(3) 0.0014(14) -0.0003(14) -0.0013(14)
C13 0.010(4) 0.029(5) 0.072(8) -0.001(5) -0.009(4) -0.001(3)
C14 0.035(5) 0.034(6) 0.053(7) 0.008(6) -0.009(5) -0.001(5)
N3 0.050(3) 0.055(4) 0.009(2) 0.006(3) -0.002(3) -0.011(3)
N9 0.012(3) 0.013(3) 0.012(3) 0.0006(14) 0.0012(14) 0.0007(14)
C22 0.031(5) 0.031(5) 0.031(5) 0.0005(14) 0.0003(14) -0.0005(14)
C21 0.028(7) 0.039(8) 0.019(8) 0.005(7) 0.004(6) 0.008(7)
N10 0.046(4) 0.034(6) 0.029(3) -0.002(3) -0.002(3) 0.015(4)
C23 0.026(4) 0.026(4) 0.025(4) 0.0001(14) 0.0008(14) 0.0003(14)
C3 0.044(4) 0.030(4) 0.031(4) -0.001(3) 0.008(3) -0.001(3)
C7 0.043(3) 0.034(4) 0.020(3) 0.007(3) -0.010(3) -0.006(4)
N4 0.034(3) 0.037(3) 0.018(3) 0.007(2) 0.002(3) -0.011(3)
N1 0.022(3) 0.034(4) 0.036(3) 0.006(3) 0.006(3) 0.001(2)
N15 0.014(3) 0.043(4) 0.055(5) 0.004(3) 0.002(3) 0.007(3)
N14 0.029(4) 0.074(7) 0.121(9) 0.006(6) 0.007(5) -0.005(4)
C25 0.078(7) 0.069(7) 0.068(8) 0.006(6) -0.005(6) 0.020(6)
C26 0.095(8) 0.083(8) 0.091(9) 0.007(7) 0.009(8) -0.014(7)
N13 0.050(4) 0.083(7) 0.069(6) -0.018(5) 0.000(4) -0.019(5)
C27 0.077(7) 0.029(5) 0.083(8) 0.001(5) -0.005(6) -0.006(4)
C31 0.086(6) 0.024(4) 0.037(5) 0.001(3) -0.010(5) 0.010(4)
C1 0.024(3) 0.039(4) 0.030(4) 0.014(3) -0.001(3) 0.006(3)
C4 0.068(6) 0.055(7) 0.074(7) 0.015(6) -0.043(6) -0.023(5)
C24 0.031(5) 0.029(5) 0.027(6) 0.001(3) -0.001(3) 0.000(3)
C2 0.036(4) 0.027(4) 0.063(6) 0.012(4) 0.006(4) 0.007(3)
C15 0.052(7) 0.015(6) 0.063(9) 0.017(5) -0.005(6) 0.000(5)
C5 0.019(3) 0.073(6) 0.024(4) -0.003(4) -0.006(3) -0.005(4)
C30 0.054(5) 0.029(5) 0.084(7) -0.004(4) 0.009(5) 0.014(4)
B8 0.006(3) 0.013(3) 0.046(5) 0.000(3) 0.003(3) 0.006(2)
N16 0.040(4) 0.072(6) 0.078(6) -0.008(5) 0.002(4) 0.007(4)
C28 0.117(11) 0.037(6) 0.084(9) 0.008(6) 0.031(8) -0.014(6)
C8 0.033(4) 0.064(6) 0.039(5) 0.013(4) -0.006(4) -0.006(4)
C6 0.045(4) 0.086(7) 0.031(5) 0.007(5) 0.017(4) 0.007(5)
C32 0.101(9) 0.062(7) 0.055(7) 0.018(6) -0.027(6) -0.045(7)
N2 0.058(4) 0.009(3) 0.072(5) -0.008(3) 0.012(4) -0.004(3)
C29 0.057(5) 0.059(6) 0.086(8) -0.005(6) 0.009(6) -0.023(5)
Ni1 0.0233(14) 0.0145(8) 0.0124(6) -0.0004(5) -0.0048(9) 0.0068(9)
O1W 0.047(3) 0.091(6) 0.077(5) -0.034(4) 0.002(4) 0.006(4)
C19 0.027(3) 0.027(3) 0.025(3) 0.0007(14) 0.0000(14) 0.0014(14)
N12 0.026(3) 0.024(3) 0.024(3) -0.0010(14) -0.0018(14) 0.0004(14)
C17 0.060(10) 0.033(7) 0.041(9) 0.015(7) -0.004(8) 0.005(7)
C18 0.080(9) 0.042(7) 0.024(7) 0.008(6) -0.018(7) 0.021(7)
N11 0.046(4) 0.034(6) 0.029(3) -0.002(3) -0.002(3) 0.015(4)
C20 0.026(4) 0.031(4) 0.027(4) -0.001(3) -0.001(3) 0.003(3)
C9 0.063(16) 0.053(17) 0.046(15) -0.013(12) -0.003(11) 0.012(12)
C10 0.043(10) 0.034(11) 0.013(9) -0.009(8) 0.002(8) 0.009(9)
N6 0.014(4) 0.012(4) 0.013(4) -0.0005(14) 0.0007(14) 0.0006(14)
C11 0.020(5) 0.019(5) 0.020(5) -0.0006(14) -0.0003(14) 0.0013(14)
N5 0.017(5) 0.017(5) 0.017(5) 0.0004(14) -0.0005(14) -0.0006(14)
C12 0.036(8) 0.035(8) 0.037(8) 0.000(3) -0.001(3) -0.001(3)
Ni1A 0.0233(14) 0.0145(8) 0.0124(6) -0.0004(5) -0.0048(9) 0.0068(9)

loop_
_atom_type_symbol
_atom_type_description
_atom_type_scat_dispersion_real
_atom_type_scat_dispersion_imag
_atom_type_scat_source
C C 0.0181 0.0091 'International Tables Vol C Tables 4.2.6.8 and 6.1.1.4'
H H 0.0000 0.0000 'International Tables Vol C Tables 4.2.6.8 and 6.1.1.4'
B B 0.0090 0.0039 'International Tables Vol C Tables 4.2.6.8 and 6.1.1.4'
N N 0.0311 0.0180 'International Tables Vol C Tables 4.2.6.8 and 6.1.1.4'
Ni Ni -3.0029 0.5091 'International Tables Vol C Tables 4.2.6.8 and 6.1.1.4'
O O 0.0492 0.0322 'International Tables Vol C Tables 4.2.6.8 and 6.1.1.4'

loop_
_geom_angle_atom_site_label_1
_geom_angle_atom_site_label_2
_geom_angle_atom_site_label_3
_geom_angle
_geom_angle_site_symmetry_1
_geom_angle_site_symmetry_3
_geom_angle_publ_flag
B7 B4 B3 60.2(5) . . ?
B7 B4 B1 108.3(5) . . ?
B1 B4 B3 59.9(4) . . ?
B5 B4 B7 109.3(5) . . ?
B5 B4 B3 107.8(5) . . ?
B5 B4 B1 59.4(4) . . ?
B5 B4 B11 60.5(4) . . ?
B11 B4 B7 60.4(4) . . ?
B11 B4 B3 107.8(5) . . ?
B11 B4 B1 107.5(5) . . ?
B4 B7 B3 60.6(5) . . ?
B4 B7 B11 59.6(5) . . ?
B12 B7 B4 107.4(6) . . ?
B12 B7 B3 107.5(6) . . ?
B12 B7 B11 59.2(5) . . ?
B11 B7 B3 107.5(6) . . ?
B8 B7 B4 108.3(5) . . ?
B8 B7 B3 59.5(4) . . ?
B8 B7 B12 60.4(4) . . ?
B8 B7 B11 107.6(6) . . ?
B7 B3 B4 59.2(4) . . ?
B1 B3 B4 59.5(4) . . ?
B1 B3 B7 107.3(5) . . ?
B2 B3 B4 108.0(6) . . ?
B2 B3 B7 108.0(6) . . ?
B2 B3 B1 60.8(5) . . ?
B2 B3 B8 60.7(5) . . ?
B8 B3 B4 107.3(5) . . ?
B8 B3 B7 59.6(5) . . ?
B8 B3 B1 108.9(6) . . ?
B4 B1 B3 60.7(5) . . ?
B4 B1 B2 107.5(5) . . ?
B3 B1 B2 59.0(5) . . ?
B6 B1 B4 108.6(5) . . ?
B6 B1 B3 107.8(5) . . ?
B6 B1 B5 61.4(5) . . ?
B6 B1 B2 59.8(5) . . ?
B5 B1 B4 59.7(5) . . ?
B5 B1 B3 108.7(5) . . ?
B5 B1 B2 108.7(5) . . ?
B7 B12 B9 107.5(5) . . ?
B7 B12 B8 59.6(5) . . ?
B10 B12 B7 107.7(5) . . ?
B10 B12 B9 61.0(5) . . ?
B10 B12 B8 108.7(5) . . ?
B9 B12 B8 59.9(5) . . ?
B11 B12 B7 60.7(5) . . ?
B11 B12 B10 58.7(5) . . ?
B11 B12 B9 107.6(5) . . ?
B11 B12 B8 108.2(5) . . ?
B1 B6 B10 107.5(6) . . ?
B1 B6 B5 59.9(5) . . ?
B1 B6 B9 108.7(6) . . ?
B1 B6 B2 62.0(5) . . ?
B5 B6 B10 59.6(5) . . ?
B5 B6 B9 108.0(6) . . ?
B9 B6 B10 59.7(5) . . ?
B2 B6 B10 107.0(6) . . ?
B2 B6 B5 109.3(6) . . ?
B2 B6 B9 59.0(5) . . ?
B12 B10 B6 107.8(6) . . ?
B12 B10 B5 108.9(5) . . ?
B12 B10 B9 60.1(4) . . ?
B5 B10 B6 59.0(4) . . ?
B5 B10 B9 107.4(5) . . ?
B9 B10 B6 59.6(5) . . ?
B11 B10 B12 60.6(5) . . ?
B11 B10 B6 107.6(7) . . ?
B11 B10 B5 60.7(5) . . ?
B11 B10 B9 108.4(6) . . ?
B4 B5 B6 107.4(6) . . ?
B4 B5 B10 106.6(5) . . ?
B4 B5 B11 60.2(5) . . ?
B1 B5 B4 60.9(4) . . ?
B1 B5 B6 58.7(5) . . ?
B1 B5 B10 107.9(5) . . ?
B1 B5 B11 108.4(5) . . ?
B6 B5 B10 61.3(5) . . ?
B11 B5 B6 107.2(5) . . ?
B11 B5 B10 57.9(5) . . ?
B12 B9 B6 107.7(6) . . ?
B12 B9 B10 58.9(5) . . ?
B6 B9 B10 60.7(5) . . ?
B2 B9 B12 108.7(6) . . ?
B2 B9 B6 59.4(5) . . ?
B2 B9 B10 108.2(6) . . ?
B2 B9 B8 60.7(5) . . ?
B8 B9 B12 60.1(5) . . ?
B8 B9 B6 107.7(5) . . ?
B8 B9 B10 107.2(7) . . ?
B4 B11 B7 59.9(5) . . ?
B4 B11 B5 59.4(4) . . ?
B12 B11 B4 108.4(6) . . ?
B12 B11 B7 60.1(5) . . ?
B12 B11 B5 109.6(6) . . ?
B10 B11 B4 108.9(6) . . ?
B10 B11 B7 108.9(6) . . ?
B10 B11 B12 60.7(5) . . ?
B10 B11 B5 61.4(5) . . ?
B5 B11 B7 108.0(6) . . ?
B3 B2 B1 60.1(5) . . ?
B3 B2 B8 59.8(5) . . ?
B6 B2 B3 107.4(6) . . ?
B6 B2 B1 58.2(5) . . ?
B6 B2 B8 109.2(6) . . ?
B9 B2 B3 108.4(6) . . ?
B9 B2 B1 107.7(6) . . ?
B9 B2 B6 61.7(6) . . ?
B9 B2 B8 60.4(5) . . ?
B8 B2 B1 107.7(6) . . ?
C16 N8 Ni1 124.4(4) . . ?
C14 N8 C16 108.0 . . ?
C14 N8 Ni1 127.3(4) . . ?
N7 C16 N8 108.0 . . ?
C15 C16 N8 126.3(8) . . ?
C15 C16 N7 125.7(8) . . ?
C16 N7 C13 108.0 . . ?
N7 C13 C14 108.0 . . ?
N8 C14 C13 108.0 . . ?
C7 N3 C6 107.6(7) . . ?
C22 N9 C23 108.0 . . ?
C22 N9 Ni1 125.4(7) . . ?
C23 N9 Ni1 125.6(7) . . ?
N9 C22 C21 108.0 . . ?
N10 C21 C22 108.0 . . ?
C23 N10 C21 108.0 . . ?
N10 C23 N9 108.0 . . ?
C24 C23 N9 122.3(13) . . ?
C24 C23 N10 129.7(13) . . ?
N1 C3 C4 126.2(8) . . ?
N2 C3 N1 113.2(8) . . ?
N2 C3 C4 120.6(9) . . ?
N3 C7 N4 110.6(8) . . ?
N3 C7 C8 125.0(8) . . ?
N4 C7 C8 124.2(8) . . ?
C7 N4 C5 105.9(7) . . ?
C7 N4 Ni1 133.2(6) . . ?
C5 N4 Ni1 120.9(6) . . ?
C3 N1 C1 103.9(7) . . ?
C3 N1 Ni1 131.8(6) . . ?
C3 N1 Ni1A 122.9(6) . . ?
C1 N1 Ni1 124.3(6) . . ?
C1 N1 Ni1A 132.9(6) . . ?
C31 N15 C29 105.7(8) . . ?
C27 N14 C25 108.0 . . ?
C26 C25 N14 108.0 . . ?
C25 C26 N13 108.0 . . ?
C26 N13 C27 108.0 . . ?
N14 C27 N13 108.0 . . ?
C28 C27 N14 122.0(9) . . ?
C28 C27 N13 130.0(9) . . ?
N15 C31 N16 112.6(10) . . ?
N15 C31 C32 126.3(11) . . ?
N16 C31 C32 121.0(12) . . ?
C2 C1 N1 109.5(8) . . ?
C1 C2 N2 107.7(8) . . ?
C6 C5 N4 109.6(8) . . ?
C29 C30 N16 104.9(9) . . ?
B7 B8 B12 59.9(5) . . ?
B7 B8 B9 107.9(6) . . ?
B7 B8 B2 108.1(5) . . ?
B3 B8 B7 60.9(5) . . ?
B3 B8 B12 108.2(5) . . ?
B3 B8 B9 106.9(5) . . ?
B3 B8 B2 59.6(5) . . ?
B12 B8 B2 107.2(6) . . ?
B9 B8 B12 60.1(5) . . ?
B9 B8 B2 58.9(5) . . ?
C31 N16 C30 108.7(10) . . ?
C5 C6 N3 106.2(8) . . ?
C3 N2 C2 105.8(7) . . ?
C30 C29 N15 107.5(9) . . ?
N9 Ni1 N8 88.1(4) . . ?
N9 Ni1 N4 165.3(4) . . ?
N4 Ni1 N8 96.0(3) . . ?
N1 Ni1 N8 170.0(4) . . ?
N1 Ni1 N9 84.3(4) . . ?
N1 Ni1 N4 89.8(4) . . ?
N12 C19 N11 108.0 . . ?
N12 C19 C20 129.4(9) . . ?
N11 C19 C20 122.4(9) . . ?
C19 N12 C17 108.0 . . ?
C19 N12 Ni1A 119.2(6) . . ?
C17 N12 Ni1A 131.5(6) . . ?
N12 C17 C18 108.0 . . ?
N11 C18 C17 108.0 . . ?
C18 N11 C19 108.0 . . ?
C10 C9 N5 108.0 . . ?
C9 C10 N6 108.0 . . ?
C11 N6 C10 108.0 . . ?
N6 C11 N5 108.0 . . ?
N6 C11 C12 123.4(18) . . ?
N5 C11 C12 128.6(18) . . ?
C9 N5 Ni1A 135.9(10) . . ?
C11 N5 C9 108.0 . . ?
C11 N5 Ni1A 113.5(10) . . ?
N12 Ni1A N1 84.2(5) . . ?
N5 Ni1A N1 139.1(7) . . ?
N5 Ni1A N12 89.7(7) . . ?

loop_
_geom_bond_atom_site_label_1
_geom_bond_atom_site_label_2
_geom_bond_distance
_geom_bond_site_symmetry_2
_geom_bond_publ_flag
B4 B7 1.780(11) . ?
B4 B3 1.804(13) . ?
B4 B1 1.781(10) . ?
B4 B5 1.760(11) . ?
B4 B11 1.774(12) . ?
B7 B3 1.797(12) . ?
B7 B12 1.779(11) . ?
B7 B11 1.788(12) . ?
B7 B8 1.773(13) . ?
B3 B1 1.789(11) . ?
B3 B2 1.768(13) . ?
B3 B8 1.772(10) . ?
B1 B6 1.733(12) . ?
B1 B5 1.754(10) . ?
B1 B2 1.801(11) . ?
B12 B10 1.764(10) . ?
B12 B9 1.787(11) . ?
B12 B11 1.762(11) . ?
B12 B8 1.787(11) . ?
B6 B10 1.822(12) . ?
B6 B5 1.781(12) . ?
B6 B9 1.802(13) . ?
B6 B2 1.762(14) . ?
B10 B5 1.791(11) . ?
B10 B9 1.803(13) . ?
B10 B11 1.727(13) . ?
B5 B11 1.779(10) . ?
B9 B2 1.754(12) . ?
B9 B8 1.783(12) . ?
B2 B8 1.788(12) . ?
N8 C16 1.4200 . ?
N8 C14 1.4200 . ?
N8 Ni1 1.917(6) . ?
C16 N7 1.4200 . ?
C16 C15 1.334(16) . ?
N7 C13 1.4200 . ?
C13 C14 1.4200 . ?
N3 C7 1.313(11) . ?
N3 C6 1.397(14) . ?
N9 C22 1.4200 . ?
N9 C23 1.4200 . ?
N9 Ni1 1.885(8) . ?
C22 C21 1.4200 . ?
C21 N10 1.4200 . ?
N10 C23 1.4200 . ?
C23 C24 1.38(2) . ?
C3 N1 1.316(11) . ?
C3 C4 1.525(12) . ?
C3 N2 1.312(11) . ?
C7 N4 1.319(10) . ?
C7 C8 1.476(13) . ?
N4 C5 1.386(11) . ?
N4 Ni1 1.889(7) . ?
N1 C1 1.422(10) . ?
N1 Ni1 1.850(8) . ?
N1 Ni1A 2.089(11) . ?
N15 C31 1.271(14) . ?
N15 C29 1.433(14) . ?
N14 C25 1.4200 . ?
N14 C27 1.4200 . ?
C25 C26 1.4200 . ?
C26 N13 1.4200 . ?
N13 C27 1.4200 . ?
C27 C28 1.381(12) . ?
C31 N16 1.310(15) . ?
C31 C32 1.473(15) . ?
C1 C2 1.291(13) . ?
C2 N2 1.407(13) . ?
C5 C6 1.310(13) . ?
C30 N16 1.389(16) . ?
C30 C29 1.353(17) . ?
C19 N12 1.4200 . ?
C19 N11 1.4200 . ?
C19 C20 1.443(16) . ?
N12 C17 1.4200 . ?
N12 Ni1A 1.904(10) . ?
C17 C18 1.4200 . ?
C18 N11 1.4200 . ?
C9 C10 1.4200 . ?
C9 N5 1.4200 . ?
C10 N6 1.4200 . ?
N6 C11 1.4200 . ?
C11 N5 1.4200 . ?
C11 C12 1.43(2) . ?
N5 Ni1A 1.863(15) . ?

loop_
_twin_individual_id
_twin_individual_mass_fraction_refined
1 0.487(3)
2 0.513(3)
